data_4119015
loop_
_publ_author_name
'Kathryn A. Moore'
'Jesus S. Vidaurri-Martinez'
'Dasan M. Thamattoor'

_publ_section_title
;
 The Benzylidenecarbene-Phenylacetylene Rearrangement: An Experimental and
 Computational Study
;
_journal_name_full 'Journal of the American Chemical Society'
_journal_page_first 20037
_journal_page_last 20040
_journal_paper_doi 10.1021/ja310440e
_journal_volume 134
_journal_year 2012
_chemical_formula_moiety 'C22 H17 Br'
_chemical_formula_sum 'C22 H17 Br'
_chemical_formula_weight 361.27
_chemical_name_systematic
; 
 ? 
;
_space_group_IT_number 14
_symmetry_cell_setting monoclinic
_symmetry_space_group_name_Hall '-P 2ybc'
_symmetry_space_group_name_H-M 'P 1 21/c 1'
_atom_sites_solution_hydrogens geom
_atom_sites_solution_primary direct
_atom_sites_solution_secondary difmap
_audit_creation_method SHELXL-97
_cell_angle_alpha 90.00
_cell_angle_beta 106.4380(10)
_cell_angle_gamma 90.00
_cell_formula_units_Z 4
_cell_length_a 13.1141(8)
_cell_length_b 5.6496(3)
_cell_length_c 22.6159(14)
_cell_measurement_reflns_used 5042
_cell_measurement_temperature 93(2)
_cell_measurement_theta_max 26.33
_cell_measurement_theta_min 2.81
_cell_volume 1607.11(16)
_computing_cell_refinement 'Bruker SAINT'
_computing_data_collection 'Bruker APEX2'
_computing_data_reduction 'Bruker SAINT'
_computing_molecular_graphics 'Bruker SHELXTL'
_computing_publication_material 'Bruker SHELXTL'
_computing_structure_refinement 'SHELXL-97 (Sheldrick, 2008)'
_computing_structure_solution 'SHELXS-97 (Sheldrick, 2008)'
_diffrn_ambient_temperature 93(2)
_diffrn_measured_fraction_theta_full 0.996
_diffrn_measured_fraction_theta_max 0.996
_diffrn_measurement_device_type 'Bruker APEX-II CCD'
_diffrn_measurement_method '\f and \w scans'
_diffrn_radiation_monochromator graphite
_diffrn_radiation_source 'fine-focus sealed tube'
_diffrn_radiation_type MoK\a
_diffrn_radiation_wavelength 0.71073
_diffrn_reflns_av_R_equivalents 0.1014
_diffrn_reflns_av_sigmaI/netI 0.0631
_diffrn_reflns_limit_h_max 16
_diffrn_reflns_limit_h_min -16
_diffrn_reflns_limit_k_max 7
_diffrn_reflns_limit_k_min -7
_diffrn_reflns_limit_l_max 25
_diffrn_reflns_limit_l_min -28
_diffrn_reflns_number 12841
_diffrn_reflns_theta_full 26.40
_diffrn_reflns_theta_max 26.40
_diffrn_reflns_theta_min 1.62
_exptl_absorpt_coefficient_mu 2.555
_exptl_absorpt_correction_T_max 0.8217
_exptl_absorpt_correction_T_min 0.5245
_exptl_absorpt_correction_type multi-scan
_exptl_absorpt_process_details 'Sheldrick, G.M., (2008) SADABS University of Gottingen, Germany'
_exptl_crystal_colour colourless
_exptl_crystal_density_diffrn 1.493
_exptl_crystal_description plate
_exptl_crystal_F_000 736
_exptl_crystal_size_max 0.29
_exptl_crystal_size_mid 0.14
_exptl_crystal_size_min 0.08
_refine_diff_density_max 1.242
_refine_diff_density_min -0.484
_refine_diff_density_rms 0.108
_refine_ls_extinction_method none
_refine_ls_goodness_of_fit_ref 0.959
_refine_ls_hydrogen_treatment constr
_refine_ls_matrix_type full
_refine_ls_number_parameters 208
_refine_ls_number_reflns 3270
_refine_ls_number_restraints 0
_refine_ls_restrained_S_all 0.959
_refine_ls_R_factor_all 0.0475
_refine_ls_R_factor_gt 0.0400
_refine_ls_shift/su_max 0.001
_refine_ls_shift/su_mean 0.000
_refine_ls_structure_factor_coef Fsqd
_refine_ls_weighting_details 'calc w=1/[\s^2^(Fo^2^)+(0.0659P)^2^+0.1400P] where P=(Fo^2^+2Fc^2^)/3'
_refine_ls_weighting_scheme calc
_refine_ls_wR_factor_gt 0.1020
_refine_ls_wR_factor_ref 0.1063
_reflns_number_gt 2708
_reflns_number_total 3270
_reflns_threshold_expression >2sigma(I)
_cod_data_source_file ja310440e_si_002.cif
_cod_data_source_block das1218m
_cod_database_code 4119015

loop_
_symmetry_equiv_pos_as_xyz
'x, y, z'
'-x, y+1/2, -z+1/2'
'-x, -y, -z'
'x, -y-1/2, z-1/2'

loop_
_atom_site_label
_atom_site_type_symbol
_atom_site_fract_x
_atom_site_fract_y
_atom_site_fract_z
_atom_site_U_iso_or_equiv
_atom_site_adp_type
_atom_site_occupancy
_atom_site_symmetry_multiplicity
_atom_site_calc_flag
_atom_site_refinement_flags
Br1 Br 0.965139(19) 0.43618(5) 0.909311(12) 0.02112(13) Uani 1 1 d .
C1 C 0.8569(2) 0.1689(5) 0.68145(12) 0.0222(6) Uani 1 1 d .
H1 H 0.8668 0.1885 0.6417 0.027 Uiso 1 1 calc R
C2 C 0.8004(2) 0.3367(5) 0.70400(12) 0.0210(6) Uani 1 1 d .
H2 H 0.7718 0.4714 0.6798 0.025 Uiso 1 1 calc R
C3 C 0.7856(2) 0.3074(5) 0.76215(12) 0.0192(6) Uani 1 1 d .
H3 H 0.7468 0.4225 0.7775 0.023 Uiso 1 1 calc R
C4 C 0.8272(2) 0.1114(5) 0.79793(12) 0.0175(6) Uani 1 1 d .
C5 C 0.8110(2) 0.0727(4) 0.86130(13) 0.0175(6) Uani 1 1 d .
H5A H 0.7374 0.0160 0.8557 0.021 Uiso 1 1 calc R
H5B H 0.8598 -0.0543 0.8825 0.021 Uiso 1 1 calc R
C6 C 0.82902(19) 0.2872(5) 0.90260(12) 0.0174(5) Uani 1 1 d .
C7 C 0.79650(19) 0.2943(5) 0.96161(11) 0.0177(5) Uani 1 1 d .
H7 H 0.8476 0.3753 0.9972 0.021 Uiso 1 1 calc R
C8 C 0.7350(2) 0.0964(5) 0.97815(12) 0.0171(5) Uani 1 1 d .
C9 C 0.7839(2) -0.0427(5) 1.02966(13) 0.0208(6) Uani 1 1 d .
H9 H 0.8549 -0.0089 1.0528 0.025 Uiso 1 1 calc R
C10 C 0.7303(2) -0.2286(5) 1.04736(13) 0.0244(6) Uani 1 1 d .
H10 H 0.7642 -0.3213 1.0825 0.029 Uiso 1 1 calc R
C11 C 0.6265(2) -0.2786(5) 1.01328(13) 0.0236(6) Uani 1 1 d .
H11 H 0.5895 -0.4071 1.0248 0.028 Uiso 1 1 calc R
C12 C 0.6289(2) 0.0501(4) 0.94374(13) 0.0176(6) Uani 1 1 d .
C13 C 0.5770(2) -0.1412(5) 0.96252(13) 0.0209(6) Uani 1 1 d .
H13 H 0.5059 -0.1773 0.9398 0.025 Uiso 1 1 calc R
C14 C 0.5747(2) 0.2067(5) 0.89154(11) 0.0165(5) Uani 1 1 d .
C15 C 0.6283(2) 0.4023(5) 0.87533(12) 0.0169(6) Uani 1 1 d .
C16 C 0.5739(2) 0.5572(5) 0.82912(13) 0.0190(6) Uani 1 1 d .
H16 H 0.6106 0.6890 0.8189 0.023 Uiso 1 1 calc R
C17 C 0.4677(2) 0.5238(5) 0.79778(13) 0.0209(6) Uani 1 1 d .
H17 H 0.4321 0.6304 0.7662 0.025 Uiso 1 1 calc R
C18 C 0.4142(2) 0.3314(5) 0.81332(13) 0.0234(6) Uani 1 1 d .
H18 H 0.3412 0.3065 0.7925 0.028 Uiso 1 1 calc R
C19 C 0.4672(2) 0.1759(5) 0.85922(12) 0.0199(6) Uani 1 1 d .
H19 H 0.4297 0.0447 0.8690 0.024 Uiso 1 1 calc R
C20 C 0.7416(2) 0.4534(4) 0.90804(13) 0.0171(6) Uani 1 1 d .
H20 H 0.7612 0.6248 0.9131 0.021 Uiso 1 1 calc R
C21 C 0.8838(2) -0.0551(5) 0.77468(13) 0.0197(6) Uani 1 1 d .
H21 H 0.9125 -0.1898 0.7988 0.024 Uiso 1 1 calc R
C22 C 0.8988(2) -0.0276(5) 0.71677(14) 0.0229(6) Uani 1 1 d .
H22 H 0.9376 -0.1427 0.7014 0.027 Uiso 1 1 calc R

loop_
_atom_site_aniso_label
_atom_site_aniso_U_11
_atom_site_aniso_U_22
_atom_site_aniso_U_33
_atom_site_aniso_U_23
_atom_site_aniso_U_13
_atom_site_aniso_U_12
Br1 0.01455(17) 0.0251(2) 0.02122(19) -0.00002(11) 0.00104(12) -0.00361(10)
C1 0.0231(14) 0.0258(15) 0.0166(14) -0.0033(12) 0.0037(11) -0.0046(12)
C2 0.0189(13) 0.0218(14) 0.0200(14) 0.0001(11) 0.0020(11) -0.0011(11)
C3 0.0150(12) 0.0188(14) 0.0227(14) -0.0024(11) 0.0036(10) 0.0010(11)
C4 0.0144(12) 0.0191(13) 0.0165(14) -0.0032(10) 0.0004(10) -0.0043(10)
C5 0.0154(12) 0.0144(13) 0.0214(15) 0.0005(10) 0.0030(11) -0.0001(10)
C6 0.0126(12) 0.0219(14) 0.0168(13) 0.0020(11) 0.0028(10) -0.0005(10)
C7 0.0158(12) 0.0215(14) 0.0139(13) -0.0015(11) 0.0010(10) 0.0019(10)
C8 0.0189(13) 0.0182(13) 0.0142(13) -0.0015(10) 0.0045(11) 0.0026(10)
C9 0.0204(14) 0.0242(15) 0.0161(14) -0.0017(11) 0.0022(11) 0.0009(11)
C10 0.0300(15) 0.0252(15) 0.0171(14) 0.0030(11) 0.0053(12) 0.0061(12)
C11 0.0292(15) 0.0200(14) 0.0250(15) 0.0006(12) 0.0130(12) 0.0008(12)
C12 0.0186(13) 0.0177(14) 0.0170(14) -0.0010(10) 0.0059(11) 0.0012(10)
C13 0.0179(13) 0.0222(14) 0.0226(15) -0.0012(11) 0.0057(11) -0.0005(11)
C14 0.0168(12) 0.0189(13) 0.0132(12) -0.0012(10) 0.0035(10) 0.0019(11)
C15 0.0142(12) 0.0176(13) 0.0171(14) -0.0029(10) 0.0015(10) 0.0034(10)
C16 0.0184(13) 0.0181(14) 0.0197(14) 0.0013(11) 0.0041(11) 0.0009(10)
C17 0.0190(14) 0.0231(14) 0.0178(15) 0.0010(11) 0.0006(11) 0.0037(11)
C18 0.0141(12) 0.0306(16) 0.0225(15) -0.0027(12) 0.0005(11) 0.0021(11)
C19 0.0177(13) 0.0233(15) 0.0194(14) -0.0020(11) 0.0064(11) -0.0032(11)
C20 0.0176(13) 0.0147(13) 0.0175(14) 0.0000(10) 0.0026(11) -0.0019(10)
C21 0.0181(13) 0.0168(14) 0.0229(15) 0.0007(11) 0.0037(11) 0.0012(10)
C22 0.0203(14) 0.0245(15) 0.0246(16) -0.0048(12) 0.0075(12) 0.0014(11)

loop_
_atom_type_symbol
_atom_type_description
_atom_type_scat_dispersion_real
_atom_type_scat_dispersion_imag
_atom_type_scat_source
C C 0.0033 0.0016 'International Tables Vol C Tables 4.2.6.8 and 6.1.1.4'
H H 0.0000 0.0000 'International Tables Vol C Tables 4.2.6.8 and 6.1.1.4'
Br Br -0.2901 2.4595 'International Tables Vol C Tables 4.2.6.8 and 6.1.1.4'

loop_
_geom_angle_atom_site_label_1
_geom_angle_atom_site_label_2
_geom_angle_atom_site_label_3
_geom_angle
C2 C1 C22 120.1(3)
C2 C1 H1 119.9
C22 C1 H1 119.9
C1 C2 C3 119.9(3)
C1 C2 H2 120.1
C3 C2 H2 120.1
C4 C3 C2 120.6(3)
C4 C3 H3 119.7
C2 C3 H3 119.7
C3 C4 C21 118.9(2)
C3 C4 C5 121.7(2)
C21 C4 C5 119.4(2)
C6 C5 C4 115.4(2)
C6 C5 H5A 108.4
C4 C5 H5A 108.4
C6 C5 H5B 108.4
C4 C5 H5B 108.4
H5A C5 H5B 107.5
C5 C6 C7 122.3(2)
C5 C6 C20 124.0(2)
C7 C6 C20 60.17(17)
C5 C6 Br1 112.13(17)
C7 C6 Br1 113.74(17)
C20 C6 Br1 115.21(18)
C8 C7 C6 120.7(2)
C8 C7 C20 118.5(2)
C6 C7 C20 59.97(17)
C8 C7 H7 115.4
C6 C7 H7 115.4
C20 C7 H7 115.4
C9 C8 C12 120.1(3)
C9 C8 C7 118.6(2)
C12 C8 C7 121.4(2)
C10 C9 C8 121.1(3)
C10 C9 H9 119.5
C8 C9 H9 119.5
C9 C10 C11 119.4(3)
C9 C10 H10 120.3
C11 C10 H10 120.3
C13 C11 C10 120.1(3)
C13 C11 H11 119.9
C10 C11 H11 119.9
C13 C12 C8 117.5(2)
C13 C12 C14 122.3(2)
C8 C12 C14 120.2(2)
C11 C13 C12 121.8(3)
C11 C13 H13 119.1
C12 C13 H13 119.1
C19 C14 C15 117.5(2)
C19 C14 C12 121.6(2)
C15 C14 C12 120.7(2)
C16 C15 C14 119.9(2)
C16 C15 C20 118.5(2)
C14 C15 C20 121.5(2)
C17 C16 C15 121.7(3)
C17 C16 H16 119.2
C15 C16 H16 119.2
C16 C17 C18 118.9(3)
C16 C17 H17 120.6
C18 C17 H17 120.6
C19 C18 C17 120.1(2)
C19 C18 H18 120.0
C17 C18 H18 120.0
C18 C19 C14 121.9(3)
C18 C19 H19 119.1
C14 C19 H19 119.1
C15 C20 C6 120.8(2)
C15 C20 C7 117.6(2)
C6 C20 C7 59.86(17)
C15 C20 H20 115.7
C6 C20 H20 115.7
C7 C20 H20 115.7
C22 C21 C4 121.0(2)
C22 C21 H21 119.5
C4 C21 H21 119.5
C1 C22 C21 119.6(3)
C1 C22 H22 120.2
C21 C22 H22 120.2

loop_
_geom_bond_atom_site_label_1
_geom_bond_atom_site_label_2
_geom_bond_distance
Br1 C6 1.940(3)
C1 C2 1.386(4)
C1 C22 1.387(4)
C1 H1 0.9500
C2 C3 1.392(4)
C2 H2 0.9500
C3 C4 1.389(4)
C3 H3 0.9500
C4 C21 1.390(4)
C4 C5 1.523(4)
C5 C6 1.507(4)
C5 H5A 0.9900
C5 H5B 0.9900
C6 C7 1.512(3)
C6 C20 1.514(4)
C7 C8 1.487(4)
C7 C20 1.517(4)
C7 H7 1.0000
C8 C9 1.401(4)
C8 C12 1.413(4)
C9 C10 1.384(4)
C9 H9 0.9500
C10 C11 1.391(4)
C10 H10 0.9500
C11 C13 1.386(4)
C11 H11 0.9500
C12 C13 1.406(4)
C12 C14 1.486(4)
C13 H13 0.9500
C14 C19 1.403(4)
C14 C15 1.413(4)
C15 C16 1.395(4)
C15 C20 1.489(4)
C16 C17 1.385(4)
C16 H16 0.9500
C17 C18 1.392(4)
C17 H17 0.9500
C18 C19 1.387(4)
C18 H18 0.9500
C19 H19 0.9500
C20 H20 1.0000
C21 C22 1.387(4)
C21 H21 0.9500
C22 H22 0.9500
